data_2222718
loop_
_publ_author_name
'Dong, Wen-Kui'
'Tong, Jun-Feng'
'An, Li-Li'
'Wu, Jian-Chao'
'Yao, Jian'

_publ_section_title Bis{(<i>E</i>)-4-bromo-2-[(2-chloro-3-pyridyl)iminomethyl]phenolato-\k^2^<i>N</i>,<i>O</i>}copper(II)
_journal_coeditor_code HG2538
_journal_issue 8
_journal_name_full 'Acta Crystallographica Section E'
_journal_page_first m945
_journal_paper_doi 10.1107/S1600536809027792
_journal_volume 65
_journal_year 2009
_chemical_formula_iupac '[Cu (C12 H7 Br Cl N2 O)2]'
_chemical_formula_moiety 'C24 H14 Br2 Cl2 Cu N4 O2'
_chemical_formula_sum 'C24 H14 Br2 Cl2 Cu N4 O2'
_chemical_formula_weight 684.65
_chemical_name_systematic
;
Bis{(<i>E</i>)-4-bromo-2-[(2-chloro-3-pyridyl)iminomethyl]phenolato-
\k^2^<i>N</i>,<i>O</i>}copper(II)
;
_space_group_IT_number 14
_symmetry_cell_setting monoclinic
_symmetry_space_group_name_Hall '-P 2ybc'
_symmetry_space_group_name_H-M 'P 1 21/c 1'
_atom_sites_solution_hydrogens geom
_atom_sites_solution_primary direct
_atom_sites_solution_secondary difmap
_audit_creation_method SHELXL-97
_cell_angle_alpha 90.00
_cell_angle_beta 90.212(2)
_cell_angle_gamma 90.00
_cell_formula_units_Z 4
_cell_length_a 20.406(2)
_cell_length_b 11.6378(15)
_cell_length_c 10.5787(13)
_cell_measurement_reflns_used 2128
_cell_measurement_temperature 298(2)
_cell_measurement_theta_max 23.459
_cell_measurement_theta_min 3.478
_cell_volume 2512.2(5)
_computing_cell_refinement 'SAINT (Siemens, 1996)'
_computing_data_collection 'SMART (Siemens, 1996)'
_computing_data_reduction 'SAINT (Siemens, 1996)'
_computing_molecular_graphics 'SHELXTL (Sheldrick, 2008)'
_computing_publication_material 'SHELXTL (Sheldrick, 2008)'
_computing_structure_refinement 'SHELXL97 (Sheldrick, 2008)'
_computing_structure_solution 'SHELXS97 (Sheldrick, 2008)'
_diffrn_ambient_temperature 298(2)
_diffrn_measured_fraction_theta_full 0.996
_diffrn_measured_fraction_theta_max 0.996
_diffrn_measurement_device_type 'Siemens SMART 1000 CCD area-detector'
_diffrn_measurement_method '\f and \w'
_diffrn_radiation_monochromator graphite
_diffrn_radiation_source 'fine-focus sealed tube'
_diffrn_radiation_type MoK\a
_diffrn_radiation_wavelength 0.71073
_diffrn_reflns_av_R_equivalents 0.0599
_diffrn_reflns_av_sigmaI/netI 0.0946
_diffrn_reflns_limit_h_max 24
_diffrn_reflns_limit_h_min -17
_diffrn_reflns_limit_k_max 13
_diffrn_reflns_limit_k_min -13
_diffrn_reflns_limit_l_max 12
_diffrn_reflns_limit_l_min -11
_diffrn_reflns_number 11575
_diffrn_reflns_theta_full 25.02
_diffrn_reflns_theta_max 25.02
_diffrn_reflns_theta_min 2.00
_exptl_absorpt_coefficient_mu 4.293
_exptl_absorpt_correction_T_max 0.8140
_exptl_absorpt_correction_T_min 0.2597
_exptl_absorpt_correction_type multi-scan
_exptl_absorpt_process_details '(SADABS; Sheldrick, 1996)'
_exptl_crystal_colour brown
_exptl_crystal_density_diffrn 1.810
_exptl_crystal_density_method 'not measured'
_exptl_crystal_description needle-like
_exptl_crystal_F_000 1340
_exptl_crystal_size_max 0.43
_exptl_crystal_size_mid 0.12
_exptl_crystal_size_min 0.05
_refine_diff_density_max 0.371
_refine_diff_density_min -0.355
_refine_ls_extinction_method none
_refine_ls_goodness_of_fit_ref 0.879
_refine_ls_hydrogen_treatment constr
_refine_ls_matrix_type full
_refine_ls_number_parameters 316
_refine_ls_number_reflns 4426
_refine_ls_number_restraints 0
_refine_ls_restrained_S_all 0.879
_refine_ls_R_factor_all 0.0952
_refine_ls_R_factor_gt 0.0371
_refine_ls_shift/su_max 0.000
_refine_ls_shift/su_mean 0.000
_refine_ls_structure_factor_coef Fsqd
_refine_ls_weighting_details 'calc w=1/[\s^2^(Fo^2^)+(0.0002P)^2^] where P=(Fo^2^+2Fc^2^)/3'
_refine_ls_weighting_scheme calc
_refine_ls_wR_factor_gt 0.0439
_refine_ls_wR_factor_ref 0.0502
_reflns_number_gt 2340
_reflns_number_total 4426
_reflns_threshold_expression I>2\s(I)
_cod_data_source_file hg2538.cif
_cod_data_source_block I
_cod_depositor_comments
;
The following automatic conversions were performed:
'_symmetry_cell_setting' value 'Monoclinic' changed to 'monoclinic'
according to '/home/saulius/struct/CIF-dictionaries/cif_core.dic'
dictionary named 'cif_core.dic' version 2.4.1 from 2010-06-29.

Automatic conversion script
Id: cif_fix_enum 1527 2010-12-29 10:47:43Z saulius 

The following automatic conversions were performed:

'_symmetry_cell_setting' value 'Monoclinic' changed to 'monoclinic'
according to /home/saulius/struct/CIF-dictionaries/cif_core.dic
dictionary named 'cif_core.dic' version 2.4.1 from 2010-06-29.

Automatic conversion script
Id: cif_fix_values 1715 2011-07-08 13:25:40Z adriana 
;
_cod_original_sg_symbol_H-M 'P 21/c'
_cod_database_code 2222718
_cod_database_fobs_code 2222718

loop_
_symmetry_equiv_pos_as_xyz
'x, y, z'
'-x, y+1/2, -z+1/2'
'-x, -y, -z'
'x, -y-1/2, z-1/2'

loop_
_atom_site_type_symbol
_atom_site_label
_atom_site_fract_x
_atom_site_fract_y
_atom_site_fract_z
_atom_site_U_iso_or_equiv
_atom_site_adp_type
_atom_site_calc_flag
_atom_site_refinement_flags
_atom_site_occupancy
_atom_site_disorder_assembly
_atom_site_disorder_group
Cu Cu1 0.25248(3) 0.22385(4) 0.41801(5) 0.04108(16) Uani d . 1 . .
Br Br1 0.13387(3) -0.36645(4) 0.54348(6) 0.0734(2) Uani d . 1 . .
Br Br2 0.35180(3) 0.81346(4) 0.23403(5) 0.06505(18) Uani d . 1 . .
Cl Cl1 0.37963(6) 0.12525(11) 0.20905(11) 0.0646(4) Uani d . 1 . .
Cl Cl2 0.20549(7) 0.12485(9) 0.15999(12) 0.0644(4) Uani d . 1 . .
N N1 0.4802(2) 0.1582(3) 0.3542(4) 0.0521(11) Uani d . 1 . .
N N2 0.31148(17) 0.0920(3) 0.4578(3) 0.0363(9) Uani d . 1 . .
N N3 0.0797(3) 0.1474(4) 0.1537(4) 0.0752(15) Uani d . 1 . .
N N4 0.19682(17) 0.3327(3) 0.3208(3) 0.0358(9) Uani d . 1 . .
O O1 0.17657(13) 0.1421(2) 0.4686(3) 0.0435(8) Uani d . 1 . .
O O2 0.32382(13) 0.3273(2) 0.4265(3) 0.0437(8) Uani d . 1 . .
C C1 0.2900(2) -0.0104(3) 0.4797(3) 0.0356(11) Uani d . 1 . .
H H1 0.3217 -0.0666 0.4935 0.043 Uiso calc R 1 . .
C C2 0.2227(2) -0.0477(3) 0.4853(4) 0.0366(12) Uani d . 1 . .
C C3 0.1698(2) 0.0308(4) 0.4827(4) 0.0371(12) Uani d . 1 . .
C C4 0.1058(2) -0.0135(3) 0.4983(4) 0.0480(13) Uani d . 1 . .
H H4 0.0702 0.0364 0.4982 0.058 Uiso calc R 1 . .
C C5 0.0954(2) -0.1300(4) 0.5138(4) 0.0551(14) Uani d . 1 . .
H H5 0.0530 -0.1578 0.5230 0.066 Uiso calc R 1 . .
C C6 0.1480(2) -0.2060(3) 0.5158(4) 0.0486(13) Uani d . 1 . .
C C7 0.2108(2) -0.1670(3) 0.5022(4) 0.0444(13) Uani d . 1 . .
H H7 0.2457 -0.2185 0.5041 0.053 Uiso calc R 1 . .
C C8 0.4174(2) 0.1324(3) 0.3550(4) 0.0378(12) Uani d . 1 . .
C C9 0.3807(2) 0.1104(3) 0.4641(4) 0.0354(12) Uani d . 1 . .
C C10 0.4137(2) 0.1121(3) 0.5773(4) 0.0438(12) Uani d . 1 . .
H H10 0.3916 0.0960 0.6520 0.053 Uiso calc R 1 . .
C C11 0.4796(2) 0.1377(4) 0.5798(5) 0.0547(14) Uani d . 1 . .
H H11 0.5028 0.1389 0.6556 0.066 Uiso calc R 1 . .
C C12 0.5103(2) 0.1615(4) 0.4666(6) 0.0524(14) Uani d . 1 . .
H H12 0.5545 0.1809 0.4688 0.063 Uiso calc R 1 . .
C C13 0.2121(2) 0.4391(4) 0.3010(4) 0.0396(12) Uani d . 1 . .
H H13 0.1802 0.4851 0.2636 0.048 Uiso calc R 1 . .
C C14 0.2736(2) 0.4933(3) 0.3312(4) 0.0353(11) Uani d . 1 . .
C C15 0.3267(2) 0.4341(4) 0.3864(4) 0.0348(11) Uani d . 1 . .
C C16 0.3869(2) 0.4935(3) 0.3971(4) 0.0442(12) Uani d . 1 . .
H H16 0.4226 0.4569 0.4346 0.053 Uiso calc R 1 . .
C C17 0.3941(2) 0.6050(4) 0.3531(4) 0.0505(14) Uani d . 1 . .
H H17 0.4345 0.6416 0.3590 0.061 Uiso calc R 1 . .
C C18 0.3414(3) 0.6615(3) 0.3007(4) 0.0443(13) Uani d . 1 . .
C C19 0.2818(2) 0.6099(3) 0.2905(4) 0.0434(13) Uani d . 1 . .
H H19 0.2464 0.6503 0.2572 0.052 Uiso calc R 1 . .
C C20 0.1335(2) 0.1942(4) 0.2005(5) 0.0523(14) Uani d . 1 . .
C C21 0.1350(2) 0.2933(4) 0.2745(4) 0.0417(12) Uani d . 1 . .
C C22 0.0771(3) 0.3453(4) 0.3016(5) 0.0582(15) Uani d . 1 . .
H H22 0.0757 0.4103 0.3526 0.070 Uiso calc R 1 . .
C C23 0.0194(3) 0.2987(5) 0.2509(6) 0.0788(18) Uani d . 1 . .
H H23 -0.0209 0.3340 0.2644 0.095 Uiso calc R 1 . .
C C24 0.0237(3) 0.2009(6) 0.1816(6) 0.093(2) Uani d . 1 . .
H H24 -0.0151 0.1688 0.1514 0.112 Uiso calc R 1 . .

loop_
_atom_site_aniso_label
_atom_site_aniso_U_11
_atom_site_aniso_U_22
_atom_site_aniso_U_33
_atom_site_aniso_U_12
_atom_site_aniso_U_13
_atom_site_aniso_U_23
Cu1 0.0426(4) 0.0358(3) 0.0447(4) -0.0020(3) -0.0014(3) 0.0047(3)
Br1 0.0707(4) 0.0367(3) 0.1127(5) -0.0049(3) 0.0121(4) 0.0083(3)
Br2 0.0813(5) 0.0403(3) 0.0736(4) -0.0137(3) 0.0085(3) 0.0061(3)
Cl1 0.0733(10) 0.0825(9) 0.0381(8) -0.0144(8) 0.0027(7) 0.0040(7)
Cl2 0.0823(11) 0.0519(7) 0.0589(9) -0.0004(7) -0.0031(7) -0.0107(7)
N1 0.039(3) 0.066(3) 0.051(3) -0.008(2) 0.009(2) 0.000(2)
N2 0.041(3) 0.036(2) 0.033(2) -0.0018(19) 0.0009(19) 0.0046(18)
N3 0.072(4) 0.074(3) 0.080(4) -0.023(3) -0.024(3) 0.008(3)
N4 0.041(3) 0.035(2) 0.032(2) -0.0039(19) -0.0021(19) 0.0037(18)
O1 0.039(2) 0.0334(16) 0.058(2) -0.0003(15) 0.0065(15) 0.0095(16)
O2 0.042(2) 0.0348(16) 0.054(2) -0.0035(15) -0.0072(15) 0.0078(16)
C1 0.043(3) 0.036(3) 0.028(3) 0.010(2) -0.005(2) 0.001(2)
C2 0.034(3) 0.036(3) 0.039(3) -0.003(2) 0.002(2) 0.004(2)
C3 0.042(3) 0.037(3) 0.033(3) -0.002(3) 0.005(2) 0.001(2)
C4 0.041(4) 0.038(3) 0.065(4) 0.001(2) 0.003(3) 0.006(3)
C5 0.035(3) 0.048(3) 0.082(4) -0.008(3) 0.001(3) 0.003(3)
C6 0.053(4) 0.032(3) 0.061(4) -0.005(3) 0.004(3) 0.003(3)
C7 0.050(4) 0.035(3) 0.048(3) 0.006(2) 0.002(3) 0.001(2)
C8 0.045(3) 0.036(2) 0.033(3) 0.006(2) 0.002(3) 0.004(2)
C9 0.035(3) 0.034(3) 0.037(3) 0.001(2) -0.001(3) -0.005(2)
C10 0.047(4) 0.052(3) 0.032(3) 0.001(3) 0.000(3) 0.008(3)
C11 0.046(4) 0.062(3) 0.055(4) 0.005(3) -0.012(3) -0.003(3)
C12 0.029(3) 0.051(3) 0.078(4) 0.002(2) 0.009(3) -0.006(3)
C13 0.042(3) 0.046(3) 0.031(3) 0.008(3) 0.001(2) 0.008(2)
C14 0.038(3) 0.040(3) 0.027(3) 0.000(3) 0.005(2) 0.001(2)
C15 0.032(3) 0.043(3) 0.029(3) -0.006(3) 0.005(2) -0.001(2)
C16 0.048(4) 0.045(3) 0.040(3) -0.006(3) -0.002(2) -0.003(2)
C17 0.048(4) 0.051(3) 0.053(4) -0.018(3) 0.010(3) -0.015(3)
C18 0.053(4) 0.032(3) 0.048(3) -0.010(3) 0.007(3) 0.003(2)
C19 0.054(4) 0.032(3) 0.044(3) 0.006(2) 0.006(3) 0.002(2)
C20 0.054(4) 0.052(3) 0.051(4) -0.017(3) -0.012(3) 0.015(3)
C21 0.042(4) 0.045(3) 0.038(3) -0.010(3) -0.007(3) 0.008(3)
C22 0.043(4) 0.062(3) 0.070(4) -0.001(3) -0.004(3) 0.009(3)
C23 0.048(4) 0.094(5) 0.094(5) 0.001(4) -0.003(4) 0.033(4)
C24 0.062(5) 0.106(6) 0.110(6) -0.044(5) -0.039(4) 0.026(5)

loop_
_atom_type_symbol
_atom_type_description
_atom_type_scat_dispersion_real
_atom_type_scat_dispersion_imag
_atom_type_scat_source
C C 0.0033 0.0016 'International Tables Vol C Tables 4.2.6.8 and 6.1.1.4'
H H 0.0000 0.0000 'International Tables Vol C Tables 4.2.6.8 and 6.1.1.4'
O O 0.0106 0.0060 'International Tables Vol C Tables 4.2.6.8 and 6.1.1.4'
N N 0.0061 0.0033 'International Tables Vol C Tables 4.2.6.8 and 6.1.1.4'
Cl Cl 0.1484 0.1585 'International Tables Vol C Tables 4.2.6.8 and 6.1.1.4'
Br Br -0.2901 2.4595 'International Tables Vol C Tables 4.2.6.8 and 6.1.1.4'
Cu Cu 0.3201 1.2651 'International Tables Vol C Tables 4.2.6.8 and 6.1.1.4'

loop_
_geom_angle_atom_site_label_1
_geom_angle_atom_site_label_2
_geom_angle_atom_site_label_3
_geom_angle_site_symmetry_1
_geom_angle_site_symmetry_3
_geom_angle
_geom_angle_publ_flag
O2 Cu1 O1 . . 159.31(12) ?
O2 Cu1 N4 . . 93.27(13) ?
O1 Cu1 N4 . . 89.99(13) ?
O2 Cu1 N2 . . 90.91(13) ?
O1 Cu1 N2 . . 92.73(13) ?
N4 Cu1 N2 . . 160.68(13) ?
C8 N1 C12 . . 116.4(4) ?
C1 N2 C9 . . 117.8(3) ?
C1 N2 Cu1 . . 122.9(3) ?
C9 N2 Cu1 . . 119.3(2) ?
C20 N3 C24 . . 115.8(5) ?
C13 N4 C21 . . 117.7(4) ?
C13 N4 Cu1 . . 123.8(3) ?
C21 N4 Cu1 . . 118.4(3) ?
C3 O1 Cu1 . . 127.9(3) ?
C15 O2 Cu1 . . 128.5(3) ?
N2 C1 C2 . . 127.5(4) ?
N2 C1 H1 . . 116.2 ?
C2 C1 H1 . . 116.2 ?
C3 C2 C7 . . 120.2(4) ?
C3 C2 C1 . . 122.1(4) ?
C7 C2 C1 . . 117.5(4) ?
O1 C3 C2 . . 124.0(4) ?
O1 C3 C4 . . 118.1(4) ?
C2 C3 C4 . . 117.9(4) ?
C5 C4 C3 . . 120.8(4) ?
C5 C4 H4 . . 119.6 ?
C3 C4 H4 . . 119.6 ?
C4 C5 C6 . . 120.5(4) ?
C4 C5 H5 . . 119.7 ?
C6 C5 H5 . . 119.7 ?
C7 C6 C5 . . 120.7(4) ?
C7 C6 Br1 . . 118.8(3) ?
C5 C6 Br1 . . 120.4(4) ?
C6 C7 C2 . . 119.8(4) ?
C6 C7 H7 . . 120.1 ?
C2 C7 H7 . . 120.1 ?
N1 C8 C9 . . 124.8(4) ?
N1 C8 Cl1 . . 115.9(3) ?
C9 C8 Cl1 . . 119.3(4) ?
C10 C9 C8 . . 117.0(4) ?
C10 C9 N2 . . 121.6(4) ?
C8 C9 N2 . . 121.4(4) ?
C9 C10 C11 . . 119.7(4) ?
C9 C10 H10 . . 120.2 ?
C11 C10 H10 . . 120.2 ?
C10 C11 C12 . . 118.2(5) ?
C10 C11 H11 . . 120.9 ?
C12 C11 H11 . . 120.9 ?
N1 C12 C11 . . 123.8(5) ?
N1 C12 H12 . . 118.1 ?
C11 C12 H12 . . 118.1 ?
N4 C13 C14 . . 126.4(4) ?
N4 C13 H13 . . 116.8 ?
C14 C13 H13 . . 116.8 ?
C15 C14 C19 . . 119.8(4) ?
C15 C14 C13 . . 123.1(4) ?
C19 C14 C13 . . 116.8(4) ?
O2 C15 C14 . . 124.1(4) ?
O2 C15 C16 . . 118.4(4) ?
C14 C15 C16 . . 117.4(4) ?
C17 C16 C15 . . 121.6(4) ?
C17 C16 H16 . . 119.2 ?
C15 C16 H16 . . 119.2 ?
C18 C17 C16 . . 119.9(4) ?
C18 C17 H17 . . 120.0 ?
C16 C17 H17 . . 120.0 ?
C19 C18 C17 . . 121.3(4) ?
C19 C18 Br2 . . 118.6(4) ?
C17 C18 Br2 . . 120.1(4) ?
C18 C19 C14 . . 119.9(4) ?
C18 C19 H19 . . 120.0 ?
C14 C19 H19 . . 120.0 ?
N3 C20 C21 . . 124.6(5) ?
N3 C20 Cl2 . . 114.8(5) ?
C21 C20 Cl2 . . 120.5(4) ?
C22 C21 C20 . . 118.0(4) ?
C22 C21 N4 . . 123.6(4) ?
C20 C21 N4 . . 118.4(4) ?
C21 C22 C23 . . 118.5(5) ?
C21 C22 H22 . . 120.7 ?
C23 C22 H22 . . 120.7 ?
C24 C23 C22 . . 118.4(6) ?
C24 C23 H23 . . 120.8 ?
C22 C23 H23 . . 120.8 ?
N3 C24 C23 . . 124.6(6) ?
N3 C24 H24 . . 117.7 ?
C23 C24 H24 . . 117.7 ?

loop_
_geom_bond_atom_site_label_1
_geom_bond_atom_site_label_2
_geom_bond_site_symmetry_2
_geom_bond_distance
_geom_bond_publ_flag
Cu1 O2 . 1.891(3) ?
Cu1 O1 . 1.897(2) ?
Cu1 N4 . 1.986(3) ?
Cu1 N2 . 1.994(3) ?
Br1 C6 . 1.912(4) ?
Br2 C18 . 1.916(4) ?
Cl1 C8 . 1.726(4) ?
Cl2 C20 . 1.731(5) ?
N1 C8 . 1.316(5) ?
N1 C12 . 1.336(6) ?
N2 C1 . 1.291(4) ?
N2 C9 . 1.429(5) ?
N3 C20 . 1.320(5) ?
N3 C24 . 1.335(6) ?
N4 C13 . 1.295(4) ?
N4 C21 . 1.427(5) ?
O1 C3 . 1.311(4) ?
O2 C15 . 1.314(4) ?
C1 C2 . 1.442(5) ?
C1 H1 . 0.9300 ?
C2 C3 . 1.414(5) ?
C2 C7 . 1.421(5) ?
C3 C4 . 1.416(5) ?
C4 C5 . 1.382(5) ?
C4 H4 . 0.9300 ?
C5 C6 . 1.390(5) ?
C5 H5 . 0.9300 ?
C6 C7 . 1.368(5) ?
C7 H7 . 0.9300 ?
C8 C9 . 1.402(5) ?
C9 C10 . 1.372(5) ?
C10 C11 . 1.378(5) ?
C10 H10 . 0.9300 ?
C11 C12 . 1.381(5) ?
C11 H11 . 0.9300 ?
C12 H12 . 0.9300 ?
C13 C14 . 1.439(5) ?
C13 H13 . 0.9300 ?
C14 C15 . 1.410(5) ?
C14 C19 . 1.434(5) ?
C15 C16 . 1.415(5) ?
C16 C17 . 1.387(5) ?
C16 H16 . 0.9300 ?
C17 C18 . 1.376(6) ?
C17 H17 . 0.9300 ?
C18 C19 . 1.361(5) ?
C19 H19 . 0.9300 ?
C20 C21 . 1.395(6) ?
C21 C22 . 1.359(5) ?
C22 C23 . 1.400(6) ?
C22 H22 . 0.9300 ?
C23 C24 . 1.358(7) ?
C23 H23 . 0.9300 ?
C24 H24 . 0.9300 ?

loop_
_geom_torsion_atom_site_label_1
_geom_torsion_atom_site_label_2
_geom_torsion_atom_site_label_3
_geom_torsion_atom_site_label_4
_geom_torsion_site_symmetry_1
_geom_torsion_site_symmetry_2
_geom_torsion_site_symmetry_3
_geom_torsion_site_symmetry_4
_geom_torsion
_geom_torsion_publ_flag
O2 Cu1 N2 C1 . . . . 172.5(3) ?
O1 Cu1 N2 C1 . . . . 12.8(3) ?
N4 Cu1 N2 C1 . . . . -84.9(5) ?
O2 Cu1 N2 C9 . . . . -6.8(3) ?
O1 Cu1 N2 C9 . . . . -166.4(3) ?
N4 Cu1 N2 C9 . . . . 95.8(5) ?
O2 Cu1 N4 C13 . . . . -9.1(3) ?
O1 Cu1 N4 C13 . . . . 150.5(3) ?
N2 Cu1 N4 C13 . . . . -111.3(5) ?
O2 Cu1 N4 C21 . . . . 173.9(3) ?
O1 Cu1 N4 C21 . . . . -26.6(3) ?
N2 Cu1 N4 C21 . . . . 71.7(5) ?
O2 Cu1 O1 C3 . . . . -117.9(4) ?
N4 Cu1 O1 C3 . . . . 142.8(4) ?
N2 Cu1 O1 C3 . . . . -18.0(4) ?
O1 Cu1 O2 C15 . . . . -94.3(5) ?
N4 Cu1 O2 C15 . . . . 4.4(3) ?
N2 Cu1 O2 C15 . . . . 165.5(3) ?
C9 N2 C1 C2 . . . . 176.4(4) ?
Cu1 N2 C1 C2 . . . . -2.9(6) ?
N2 C1 C2 C3 . . . . -8.4(7) ?
N2 C1 C2 C7 . . . . 175.7(4) ?
Cu1 O1 C3 C2 . . . . 12.6(6) ?
Cu1 O1 C3 C4 . . . . -168.5(3) ?
C7 C2 C3 O1 . . . . 179.4(4) ?
C1 C2 C3 O1 . . . . 3.6(7) ?
C7 C2 C3 C4 . . . . 0.5(6) ?
C1 C2 C3 C4 . . . . -175.3(4) ?
O1 C3 C4 C5 . . . . -179.9(4) ?
C2 C3 C4 C5 . . . . -0.9(6) ?
C3 C4 C5 C6 . . . . 0.8(7) ?
C4 C5 C6 C7 . . . . -0.2(7) ?
C4 C5 C6 Br1 . . . . 177.7(3) ?
C5 C6 C7 C2 . . . . -0.3(7) ?
Br1 C6 C7 C2 . . . . -178.1(3) ?
C3 C2 C7 C6 . . . . 0.1(7) ?
C1 C2 C7 C6 . . . . 176.1(4) ?
C12 N1 C8 C9 . . . . 1.1(6) ?
C12 N1 C8 Cl1 . . . . -178.6(3) ?
N1 C8 C9 C10 . . . . -2.5(6) ?
Cl1 C8 C9 C10 . . . . 177.1(3) ?
N1 C8 C9 N2 . . . . 174.9(4) ?
Cl1 C8 C9 N2 . . . . -5.4(5) ?
C1 N2 C9 C10 . . . . -72.8(5) ?
Cu1 N2 C9 C10 . . . . 106.5(4) ?
C1 N2 C9 C8 . . . . 109.8(4) ?
Cu1 N2 C9 C8 . . . . -70.8(4) ?
C8 C9 C10 C11 . . . . 1.7(6) ?
N2 C9 C10 C11 . . . . -175.7(4) ?
C9 C10 C11 C12 . . . . 0.2(6) ?
C8 N1 C12 C11 . . . . 1.1(7) ?
C10 C11 C12 N1 . . . . -1.8(7) ?
C21 N4 C13 C14 . . . . -175.0(4) ?
Cu1 N4 C13 C14 . . . . 7.9(6) ?
N4 C13 C14 C15 . . . . 0.9(7) ?
N4 C13 C14 C19 . . . . 174.6(4) ?
Cu1 O2 C15 C14 . . . . 2.2(6) ?
Cu1 O2 C15 C16 . . . . -176.8(3) ?
C19 C14 C15 O2 . . . . 180.0(3) ?
C13 C14 C15 O2 . . . . -6.6(6) ?
C19 C14 C15 C16 . . . . -1.0(6) ?
C13 C14 C15 C16 . . . . 172.4(4) ?
O2 C15 C16 C17 . . . . 177.9(4) ?
C14 C15 C16 C17 . . . . -1.2(6) ?
C15 C16 C17 C18 . . . . 1.8(6) ?
C16 C17 C18 C19 . . . . -0.2(7) ?
C16 C17 C18 Br2 . . . . -177.7(3) ?
C17 C18 C19 C14 . . . . -2.0(7) ?
Br2 C18 C19 C14 . . . . 175.5(3) ?
C15 C14 C19 C18 . . . . 2.6(6) ?
C13 C14 C19 C18 . . . . -171.3(4) ?
C24 N3 C20 C21 . . . . -0.3(7) ?
C24 N3 C20 Cl2 . . . . -178.6(4) ?
N3 C20 C21 C22 . . . . 0.6(7) ?
Cl2 C20 C21 C22 . . . . 178.8(3) ?
N3 C20 C21 N4 . . . . 178.7(4) ?
Cl2 C20 C21 N4 . . . . -3.0(5) ?
C13 N4 C21 C22 . . . . -53.4(6) ?
Cu1 N4 C21 C22 . . . . 123.8(4) ?
C13 N4 C21 C20 . . . . 128.5(4) ?
Cu1 N4 C21 C20 . . . . -54.3(5) ?
C20 C21 C22 C23 . . . . -1.8(7) ?
N4 C21 C22 C23 . . . . -179.9(4) ?
C21 C22 C23 C24 . . . . 2.8(8) ?
C20 N3 C24 C23 . . . . 1.4(9) ?
C22 C23 C24 N3 . . . . -2.7(9) ?
